data_7212474
loop_
_publ_author_name
'Ling, Irene'
'Alias, Yatimah'
'Sobolev, Alexandre N.'
'Raston, Colin L.'

_publ_section_title
;
 Lanthanoid assisted self-assembly of imidazolium cations in organic
 bi-layers
;
_journal_issue 6
_journal_name_full CrystEngComm
_journal_page_first 1869
_journal_paper_doi 10.1039/c000487c
_journal_volume 12
_journal_year 2010
_chemical_formula_moiety
;
C28 H34 Gd O23 S4, C28 H33 Gd O23 S4, C8 H15 N2, 2(C25 H22 P),
8.5(H2 O), 0.5(C H4 O)
;
_chemical_formula_sum 'C114.5 H145 Gd2 N2 O55 P2 S8'
_chemical_formula_weight 3062.25
_chemical_name_systematic
;
?
;
_space_group_IT_number 2
_symmetry_cell_setting triclinic
_symmetry_Int_Tables_number 2
_symmetry_space_group_name_Hall '-P 1'
_symmetry_space_group_name_H-M 'P -1'
_atom_sites_solution_hydrogens geom
_atom_sites_solution_primary direct
_atom_sites_solution_secondary difmap
_audit_creation_method SHELXL-97
_cell_angle_alpha 100.278(1)
_cell_angle_beta 99.635(1)
_cell_angle_gamma 98.348(1)
_cell_formula_units_Z 2
_cell_length_a 12.8192(1)
_cell_length_b 18.6718(3)
_cell_length_c 28.8700(4)
_cell_measurement_reflns_used 67456
_cell_measurement_temperature 100(2)
_cell_measurement_theta_max 30.7
_cell_measurement_theta_min 3.3
_cell_volume 6593.41(15)
_computing_cell_refinement
;
CrysAlis CCD, Oxford Diffraction Ltd.,
Version 1.171.32.15 (release 10-01-2008 CrysAlis171 .NET)
(compiled Jan 10 2008,16:37:18)
;
_computing_data_collection
;
CrysAlis CCD, Oxford Diffraction Ltd.,
Version 1.171.32.15 (release 10-01-2008 CrysAlis171 .NET)
(compiled Jan 10 2008,16:37:18)
;
_computing_data_reduction
;
CrysAlis CCD, Oxford Diffraction Ltd.,
Version 1.171.32.15 (release 10-01-2008 CrysAlis171 .NET)
(compiled Jan 10 2008,16:37:18)
;
_computing_molecular_graphics 'X-Seed 2.0 (Barbour, 2001)'
_computing_publication_material 'SHELXL-97 (Sheldrick, 2008)'
_computing_structure_refinement 'SHELXL-97 (Sheldrick, 2008)'
_computing_structure_solution 'SHELXS-97 (Sheldrick, 2008)'
_diffrn_ambient_temperature 100(2)
_diffrn_detector_area_resol_mean 10.4738
_diffrn_measured_fraction_theta_full 0.996
_diffrn_measured_fraction_theta_max 0.915
_diffrn_measurement_device_type 'Oxford Diffraction Gemini-R Ultra, Ruby CCD'
_diffrn_measurement_method '\w scans'
_diffrn_radiation_monochromator graphite
_diffrn_radiation_source 'Enhance (Mo) X-ray Source'
_diffrn_radiation_type MoK\a
_diffrn_radiation_wavelength 0.71073
_diffrn_reflns_av_R_equivalents 0.0512
_diffrn_reflns_av_sigmaI/netI 0.0539
_diffrn_reflns_limit_h_max 18
_diffrn_reflns_limit_h_min -18
_diffrn_reflns_limit_k_max 26
_diffrn_reflns_limit_k_min -26
_diffrn_reflns_limit_l_max 40
_diffrn_reflns_limit_l_min -40
_diffrn_reflns_number 155673
_diffrn_reflns_theta_full 27.50
_diffrn_reflns_theta_max 30.82
_diffrn_reflns_theta_min 3.35
_exptl_absorpt_coefficient_mu 1.241
_exptl_absorpt_correction_T_max 1.0000
_exptl_absorpt_correction_T_min 0.8074
_exptl_absorpt_correction_type multi-scan
_exptl_absorpt_process_details
;
CrysAlis RED, Oxford Diffraction Ltd.,
Version 1.171.32.15 (release 10-01-2008 CrysAlis171 .NET)
(compiled Jan 10 2008,16:37:18)
Empirical absorption correction using spherical harmonics,
implemented in SCALE3 ABSPACK scaling algorithm.
;
_exptl_crystal_colour colorless
_exptl_crystal_density_diffrn 1.542
_exptl_crystal_density_meas ?
_exptl_crystal_density_method 'not measured'
_exptl_crystal_description prism
_exptl_crystal_F_000 3144
_exptl_crystal_size_max 0.35
_exptl_crystal_size_mid 0.30
_exptl_crystal_size_min 0.13
_refine_diff_density_max 5.728
_refine_diff_density_min -4.566
_refine_diff_density_rms 0.208
_refine_ls_extinction_method none
_refine_ls_goodness_of_fit_ref 1.005
_refine_ls_hydrogen_treatment constr
_refine_ls_matrix_type full
_refine_ls_number_parameters 1591
_refine_ls_number_reflns 37896
_refine_ls_number_restraints 126
_refine_ls_restrained_S_all 1.011
_refine_ls_R_factor_all 0.1138
_refine_ls_R_factor_gt 0.0869
_refine_ls_shift/su_max 0.001
_refine_ls_shift/su_mean 0.000
_refine_ls_structure_factor_coef Fsqd
_refine_ls_weighting_details 'calc w=1/[\s^2^(Fo^2^)+(0.1200P)^2^+60.0000P] where P=(Fo^2^+2Fc^2^)/3'
_refine_ls_weighting_scheme calc
_refine_ls_wR_factor_gt 0.2271
_refine_ls_wR_factor_ref 0.2419
_reflns_number_gt 27377
_reflns_number_total 37896
_reflns_threshold_expression >2sigma(I)
_cod_data_source_file c000487c.txt
_cod_data_source_block 250708c
_cod_depositor_comments
;
The following automatic conversions were performed:

'_exptl_crystal_density_meas' value 'not measured' was changed to '?'
- the value is perceived as not measured.

Automatic conversion script
Id: cif_fix_values 3008 2015-01-20 13:52:24Z robertas 
;
_cod_original_formula_sum 'C114.50 H145 Gd2 N2 O55 P2 S8'
_cod_database_code 7212474

loop_
_symmetry_equiv_pos_as_xyz
'x, y, z'
'-x, -y, -z'

loop_
_atom_site_label
_atom_site_type_symbol
_atom_site_fract_x
_atom_site_fract_y
_atom_site_fract_z
_atom_site_U_iso_or_equiv
_atom_site_adp_type
_atom_site_occupancy
_atom_site_symmetry_multiplicity
_atom_site_calc_flag
_atom_site_refinement_flags
_atom_site_disorder_assembly
_atom_site_disorder_group
Gd1 Gd 0.85839(2) 0.460968(14) -0.132455(10) 0.01953(8) Uani 1 1 d . . .
O01W O 0.9263(3) 0.3547(2) -0.11271(15) 0.0250(8) Uani 1 1 d . . .
H01A H 0.9055 0.3450 -0.0877 0.030 Uiso 1 1 d . . .
H01B H 0.9947 0.3639 -0.1070 0.030 Uiso 1 1 d . . .
O02W O 0.8543(4) 0.4648(3) -0.05096(16) 0.0329(10) Uani 1 1 d . . .
H02A H 0.8685 0.4357 -0.0322 0.039 Uiso 1 1 d . . .
H02B H 0.8361 0.5020 -0.0348 0.039 Uiso 1 1 d . . .
O03W O 0.6748(4) 0.4703(3) -0.12752(17) 0.0322(10) Uani 1 1 d . . .
H03A H 0.6366 0.4440 -0.1536 0.039 Uiso 1 1 d . . .
H03B H 0.6400 0.5031 -0.1172 0.039 Uiso 1 1 d . . .
O04W O 0.9617(3) 0.4262(2) -0.19329(16) 0.0267(9) Uani 1 1 d . . .
H04A H 0.9283 0.3934 -0.2176 0.032 Uiso 1 1 d . . .
H04B H 1.0260 0.4191 -0.1864 0.032 Uiso 1 1 d . . .
O05W O 1.0434(3) 0.5157(2) -0.09932(18) 0.0311(10) Uani 1 1 d . . .
H05A H 1.0613 0.5485 -0.0735 0.037 Uiso 1 1 d . . .
H05B H 1.0908 0.4882 -0.0992 0.037 Uiso 1 1 d . . .
O06W O 0.8637(5) 0.5901(3) -0.1065(2) 0.0508(16) Uani 1 1 d . . .
H06A H 0.8261 0.6061 -0.1283 0.061 Uiso 1 1 d . . .
H06B H 0.9078 0.6270 -0.0886 0.061 Uiso 1 1 d . . .
O07W O 0.8007(4) 0.5080(3) -0.20217(17) 0.0372(11) Uani 1 1 d . . .
H07A H 0.7829 0.5502 -0.1958 0.045 Uiso 1 1 d . . .
H07B H 0.7986 0.4973 -0.2322 0.045 Uiso 1 1 d . . .
O11 O 0.4720(3) 0.0506(2) -0.16586(15) 0.0234(8) Uani 1 1 d . . .
H11 H 0.5123 0.0445 -0.1409 0.035 Uiso 0.50 1 calc PR A 1
H11' H 0.4094 0.0529 -0.1604 0.035 Uiso 0.50 1 d PR A 2
C111 C 0.5133(4) 0.1147(3) -0.17766(19) 0.0189(10) Uani 1 1 d . . .
C112 C 0.6246(4) 0.1415(3) -0.1669(2) 0.0189(10) Uani 1 1 d . . .
C113 C 0.6645(4) 0.2060(3) -0.1802(2) 0.0196(10) Uani 1 1 d . . .
H113 H 0.7397 0.2243 -0.1731 0.024 Uiso 1 1 calc R . .
C114 C 0.5948(4) 0.2439(3) -0.20384(19) 0.0189(10) Uani 1 1 d . . .
C115 C 0.4845(4) 0.2183(3) -0.21426(19) 0.0198(10) Uani 1 1 d . . .
H115 H 0.4377 0.2450 -0.2305 0.024 Uiso 1 1 calc R . .
C116 C 0.4422(4) 0.1537(3) -0.20096(19) 0.0185(10) Uani 1 1 d . . .
S11 S 0.64577(11) 0.32716(7) -0.21950(5) 0.0206(3) Uani 1 1 d . . .
O111 O 0.7485(3) 0.3553(2) -0.18561(15) 0.0224(8) Uani 1 1 d . . .
O112 O 0.6616(4) 0.3101(2) -0.26891(16) 0.0276(9) Uani 1 1 d . . .
O113 O 0.5678(3) 0.3755(2) -0.21341(17) 0.0285(9) Uani 1 1 d . . .
C11 C 0.7006(4) 0.1039(3) -0.1374(2) 0.0205(10) Uani 1 1 d . . .
H111 H 0.7690 0.1059 -0.1492 0.025 Uiso 1 1 calc R . .
H112 H 0.6682 0.0513 -0.1411 0.025 Uiso 1 1 calc R . .
O12 O 0.5632(3) 0.0704(2) -0.07362(15) 0.0223(8) Uani 1 1 d . . .
H12 H 0.5137 0.0794 -0.0584 0.033 Uiso 0.50 1 calc PR B 1
H12' H 0.5425 0.0714 -0.1030 0.033 Uiso 0.50 1 d PR B 2
C121 C 0.6525(4) 0.1222(3) -0.0548(2) 0.0195(10) Uani 1 1 d . . .
C122 C 0.6746(4) 0.1567(3) -0.0059(2) 0.0215(10) Uani 1 1 d . . .
C123 C 0.7645(4) 0.2122(3) 0.0118(2) 0.0223(11) Uani 1 1 d . . .
H123 H 0.7797 0.2357 0.0448 0.027 Uiso 1 1 calc R . .
C124 C 0.8324(4) 0.2339(3) -0.0178(2) 0.0216(10) Uani 1 1 d . . .
C125 C 0.8127(4) 0.1973(3) -0.0660(2) 0.0207(10) Uani 1 1 d . . .
H125 H 0.8609 0.2103 -0.0860 0.025 Uiso 1 1 calc R . .
C126 C 0.7230(4) 0.1421(3) -0.0846(2) 0.0203(10) Uani 1 1 d . . .
S12 S 0.94199(11) 0.30637(7) 0.00530(5) 0.0221(3) Uani 1 1 d . . .
O121 O 1.0077(3) 0.3068(2) -0.03142(16) 0.0266(9) Uani 1 1 d . . .
O122 O 0.8978(3) 0.3749(2) 0.01384(16) 0.0259(9) Uani 1 1 d . . .
O123 O 0.9980(4) 0.2920(2) 0.05013(17) 0.0313(10) Uani 1 1 d . . .
C12 C 0.6017(5) 0.1340(3) 0.0271(2) 0.0247(11) Uani 1 1 d . . .
H121 H 0.6447 0.1410 0.0600 0.030 Uiso 1 1 calc R . .
H122 H 0.5699 0.0808 0.0160 0.030 Uiso 1 1 calc R . .
O13 O 0.4026(3) 0.0963(2) -0.04041(15) 0.0210(8) Uani 1 1 d . . .
H13 H 0.3615 0.1011 -0.0656 0.031 Uiso 0.50 1 calc PR C 1
H13' H 0.4633 0.0897 -0.0468 0.031 Uiso 0.50 1 d PR C 2
C131 C 0.4160(5) 0.1577(3) -0.0063(2) 0.0207(10) Uani 1 1 d . . .
C132 C 0.3336(5) 0.2010(3) -0.0044(2) 0.0222(11) Uani 1 1 d . . .
C133 C 0.3527(5) 0.2655(3) 0.0303(2) 0.0272(12) Uani 1 1 d . . .
H133 H 0.2988 0.2954 0.0315 0.033 Uiso 1 1 calc R . .
C134 C 0.4483(6) 0.2871(4) 0.0632(2) 0.0349(14) Uani 1 1 d . . .
C135 C 0.5283(5) 0.2434(3) 0.0626(2) 0.0291(13) Uani 1 1 d . . .
H135 H 0.5936 0.2582 0.0857 0.035 Uiso 1 1 calc R . .
C136 C 0.5121(5) 0.1788(3) 0.0284(2) 0.0230(11) Uani 1 1 d . . .
S13 S 0.4727(2) 0.36833(12) 0.10783(8) 0.0535(6) Uani 1 1 d . . .
O131 O 0.5883(6) 0.3951(3) 0.1193(3) 0.069(2) Uani 1 1 d . . .
O132 O 0.4173(6) 0.4204(4) 0.0866(3) 0.074(2) Uani 1 1 d . . .
O133 O 0.4449(6) 0.3446(5) 0.1509(3) 0.076(2) Uani 1 1 d . . .
C13 C 0.2300(4) 0.1801(3) -0.0417(2) 0.0221(11) Uani 1 1 d . . .
H131 H 0.2062 0.1257 -0.0481 0.027 Uiso 1 1 calc R . .
H132 H 0.1737 0.2034 -0.0285 0.027 Uiso 1 1 calc R . .
O14 O 0.2853(3) 0.0878(2) -0.12187(15) 0.0230(8) Uani 1 1 d . . .
H14 H 0.3311 0.0752 -0.1384 0.034 Uiso 0.50 1 calc PR D 1
H14' H 0.3088 0.0879 -0.0925 0.034 Uiso 0.50 1 d PR D 2
C141 C 0.2690(4) 0.1561(3) -0.1261(2) 0.0194(10) Uani 1 1 d . . .
C142 C 0.2804(4) 0.1794(3) -0.1689(2) 0.0190(10) Uani 1 1 d . . .
C143 C 0.2643(4) 0.2498(3) -0.1733(2) 0.0206(10) Uani 1 1 d . . .
H143 H 0.2702 0.2658 -0.2024 0.025 Uiso 1 1 calc R . .
C144 C 0.2397(4) 0.2973(3) -0.1355(2) 0.0217(11) Uani 1 1 d . . .
C145 C 0.2272(5) 0.2742(3) -0.0935(2) 0.0220(11) Uani 1 1 d . . .
H145 H 0.2092 0.3069 -0.0681 0.026 Uiso 1 1 calc R . .
C146 C 0.2409(4) 0.2031(3) -0.0882(2) 0.0200(10) Uani 1 1 d . . .
S14 S 0.23377(11) 0.38889(8) -0.14149(6) 0.0243(3) Uani 1 1 d . . .
O141 O 0.1988(4) 0.4251(2) -0.09939(18) 0.0327(10) Uani 1 1 d . . .
O142 O 0.3407(4) 0.4221(2) -0.14528(18) 0.0309(10) Uani 1 1 d . . .
O143 O 0.1544(3) 0.3833(3) -0.18585(17) 0.0295(9) Uani 1 1 d . . .
C14 C 0.3204(4) 0.1309(3) -0.2077(2) 0.0204(10) Uani 1 1 d . . .
H141 H 0.2851 0.1365 -0.2398 0.024 Uiso 1 1 calc R . .
H142 H 0.3021 0.0783 -0.2057 0.024 Uiso 1 1 calc R . .
Gd2 Gd 0.68745(3) 0.47869(2) 0.278176(14) 0.03752(10) Uani 1 1 d . . .
O08W O 0.5646(5) 0.3706(4) 0.2370(3) 0.0633(19) Uani 1 1 d . F .
H08A H 0.5285 0.3640 0.2086 0.076 Uiso 1 1 d . . .
H08B H 0.5299 0.3422 0.2513 0.076 Uiso 1 1 d . . .
O09W O 0.7328(4) 0.4459(3) 0.20090(18) 0.0349(10) Uani 1 1 d . F .
H09A H 0.6953 0.4275 0.1730 0.042 Uiso 1 1 d . . .
H09B H 0.7971 0.4401 0.2003 0.042 Uiso 1 1 d . . .
O10W O 0.8494(5) 0.4326(5) 0.2911(3) 0.067(2) Uani 1 1 d . F .
H10D H 0.8835 0.4426 0.3201 0.080 Uiso 1 1 d . . .
H10E H 0.8911 0.4510 0.2746 0.080 Uiso 1 1 d . . .
O11W O 0.5891(4) 0.5370(3) 0.2222(2) 0.0472(14) Uani 1 1 d . F .
H11A H 0.5382 0.5614 0.2231 0.057 Uiso 1 1 d . . .
H11B H 0.6180 0.5455 0.1989 0.057 Uiso 1 1 d . . .
O12W O 0.8125(5) 0.5842(3) 0.27126(18) 0.0411(12) Uani 1 1 d . F .
H12C H 0.8189 0.5924 0.2437 0.049 Uiso 1 1 d . . .
H12D H 0.8679 0.6088 0.2912 0.049 Uiso 1 1 d . . .
O13W O 0.7614(9) 0.5537(7) 0.3567(3) 0.112(4) Uani 1 1 d . F .
H13C H 0.8283 0.5685 0.3588 0.135 Uiso 1 1 d . . .
H13D H 0.7578 0.5269 0.3775 0.135 Uiso 1 1 d . . .
O14W O 0.5355(8) 0.5091(6) 0.3081(4) 0.105(4) Uani 1 1 d . F .
H14C H 0.5354 0.4891 0.3323 0.126 Uiso 1 1 d . . .
H14D H 0.5206 0.5519 0.3161 0.126 Uiso 1 1 d . . .
O21 O 0.7974(4) 0.0986(3) 0.38889(18) 0.0381(11) Uani 1 1 d . . .
H21 H 0.8445 0.0915 0.3719 0.057 Uiso 0.50 1 calc PR E 1
H21' H 0.8236 0.0989 0.4180 0.057 Uiso 0.50 1 d PR E 2
C211 C 0.7681(5) 0.1632(4) 0.3859(2) 0.0334(14) Uani 1 1 d . . .
C212 C 0.7715(6) 0.1898(5) 0.3431(3) 0.0433(18) Uani 1 1 d . . .
C213 C 0.7366(8) 0.2564(7) 0.3403(3) 0.063(3) Uani 1 1 d . . .
H213 H 0.7377 0.2753 0.3120 0.076 Uiso 1 1 calc R . .
C214 C 0.7000(8) 0.2960(6) 0.3785(3) 0.064(3) Uani 1 1 d D F .
C215 C 0.6965(7) 0.2688(5) 0.4199(3) 0.0430(17) Uani 1 1 d . . .
H215 H 0.6696 0.2951 0.4453 0.052 Uiso 1 1 calc R . .
C216 C 0.7320(5) 0.2040(4) 0.4242(2) 0.0298(13) Uani 1 1 d . . .
S21 S 0.6434(4) 0.3751(3) 0.37344(18) 0.142(2) Uani 1 1 d D . .
O211 O 0.6476(11) 0.3874(7) 0.3260(4) 0.084(2) Uiso 0.50 1 d PD F 1
O212 O 0.5394(8) 0.3641(7) 0.3853(5) 0.084(2) Uiso 0.50 1 d PD F 1
O213 O 0.7176(10) 0.4350(6) 0.4101(4) 0.084(2) Uiso 0.50 1 d PD F 1
O21' O 0.6781(11) 0.4018(7) 0.3336(4) 0.084(2) Uiso 0.50 1 d PD F 2
O22' O 0.5255(7) 0.3462(7) 0.3610(5) 0.084(2) Uiso 0.50 1 d PD F 2
O23' O 0.6737(11) 0.4254(6) 0.4183(4) 0.084(2) Uiso 0.50 1 d PD F 2
C21 C 0.8153(8) 0.1473(6) 0.3029(3) 0.056(2) Uani 1 1 d . H .
H211 H 0.7993 0.0937 0.3025 0.067 Uiso 1 1 calc R . .
H212 H 0.7794 0.1555 0.2716 0.067 Uiso 1 1 calc R . .
O22 O 0.9702(8) 0.0719(4) 0.3469(2) 0.073(2) Uani 1 1 d . . .
H22 H 1.0127 0.0670 0.3717 0.109 Uiso 0.50 1 calc PR G 1
H22' H 0.9083 0.0740 0.3534 0.109 Uiso 0.50 1 d PR G 2
C221 C 1.0082(9) 0.1352(5) 0.3335(3) 0.052(2) Uani 1 1 d . H .
C222 C 1.1200(9) 0.1624(7) 0.3428(4) 0.072(4) Uani 1 1 d D . .
C223 C 1.1548(8) 0.2205(8) 0.3232(4) 0.074(4) Uani 1 1 d . H .
H223 H 1.2299 0.2378 0.3274 0.088 Uiso 1 1 calc R . .
C224 C 1.0830(7) 0.2549(5) 0.2973(3) 0.0427(17) Uani 1 1 d . . .
C225 C 0.9735(6) 0.2327(4) 0.2914(2) 0.0367(15) Uani 1 1 d . H .
H225 H 0.9252 0.2585 0.2753 0.044 Uiso 1 1 calc R . .
C226 C 0.9346(7) 0.1719(4) 0.3095(3) 0.0431(18) Uani 1 1 d . . .
S22 S 1.13538(19) 0.33017(13) 0.27435(8) 0.0482(5) Uani 1 1 d . H .
O221 O 1.0570(5) 0.3336(3) 0.2333(2) 0.0499(14) Uani 1 1 d . . .
O222 O 1.1550(10) 0.3929(4) 0.3121(3) 0.097(3) Uani 1 1 d . . .
O223 O 1.2346(6) 0.3127(5) 0.2593(3) 0.083(3) Uani 1 1 d . . .
C22 C 1.1728(12) 0.1017(8) 0.3606(4) 0.042(2) Uiso 0.50 1 d PD H 1
H221 H 1.2382 0.0949 0.3476 0.050 Uiso 0.50 1 calc PR H 1
H222 H 1.1224 0.0539 0.3538 0.050 Uiso 0.50 1 calc PR H 1
O23 O 1.0655(9) 0.0612(6) 0.4330(4) 0.045(3) Uiso 0.50 1 d PD H 1
C231 C 1.1402(7) 0.1151(5) 0.4472(4) 0.039(3) Uiso 0.50 1 d PGD H 1
C232 C 1.1666(9) 0.1529(7) 0.4955(4) 0.049(4) Uiso 0.50 1 d PGD H 1
C233 C 1.2515(9) 0.2139(6) 0.5104(4) 0.063(5) Uiso 0.50 1 d PGD H 1
H233 H 1.2693 0.2394 0.5430 0.075 Uiso 0.50 1 calc PR H 1
C234 C 1.3101(7) 0.2370(5) 0.4770(4) 0.066(5) Uiso 0.50 1 d PGD H 1
C235 C 1.2838(9) 0.1993(6) 0.4288(4) 0.063(5) Uiso 0.50 1 d PGD H 1
H235 H 1.3234 0.2149 0.4062 0.076 Uiso 0.50 1 calc PR H 1
C236 C 1.1988(9) 0.1383(6) 0.4139(4) 0.051(4) Uiso 0.50 1 d PGD H 1
S23 S 1.4178(7) 0.3117(5) 0.4947(3) 0.108(3) Uiso 0.50 1 d PD H 1
O231 O 1.5173(9) 0.2808(11) 0.5003(8) 0.159(4) Uiso 0.50 1 d PD H 1
O232 O 1.4114(17) 0.3524(10) 0.5418(5) 0.159(4) Uiso 0.50 1 d PD H 1
O233 O 1.4154(16) 0.3569(10) 0.4603(7) 0.159(4) Uiso 0.50 1 d PD H 1
C22" C 1.2076(11) 0.1378(9) 0.3769(3) 0.042(2) Uiso 0.50 1 d PD H 2
H22E H 1.1895 0.0832 0.3718 0.050 Uiso 0.50 1 calc PR H 2
H22F H 1.2760 0.1493 0.3658 0.050 Uiso 0.50 1 calc PR H 2
O23" O 1.0773(8) 0.0958(5) 0.4386(4) 0.032(2) Uiso 0.50 1 d PD H 2
C31" C 1.1612(6) 0.1439(4) 0.4591(3) 0.026(2) Uiso 0.50 1 d PGD H 2
C32" C 1.1823(7) 0.1718(5) 0.5078(3) 0.027(2) Uiso 0.50 1 d PGD H 2
C33" C 1.2732(7) 0.2238(5) 0.5289(3) 0.044(4) Uiso 0.50 1 d PGD H 2
H33" H 1.2878 0.2431 0.5625 0.053 Uiso 0.50 1 calc PR H 2
C34" C 1.3431(6) 0.2477(4) 0.5012(3) 0.064(5) Uiso 0.50 1 d PGD H 2
C35" C 1.3221(7) 0.2198(5) 0.4525(3) 0.044(3) Uiso 0.50 1 d PGD H 2
H35" H 1.3703 0.2364 0.4334 0.053 Uiso 0.50 1 calc PR H 2
C36" C 1.2311(7) 0.1679(5) 0.4314(3) 0.027(2) Uiso 0.50 1 d PGD H 2
S23" S 1.4588(6) 0.3121(4) 0.5307(3) 0.093(2) Uiso 0.50 1 d PD H 2
O31" O 1.4284(15) 0.3829(6) 0.5434(8) 0.159(4) Uiso 0.50 1 d PD H 2
O32" O 1.5357(12) 0.3135(12) 0.5000(7) 0.159(4) Uiso 0.50 1 d PD H 2
O33" O 1.5027(15) 0.2880(11) 0.5743(5) 0.159(4) Uiso 0.50 1 d PD H 2
C23 C 1.0974(9) 0.1320(7) 0.5315(5) 0.030(2) Uiso 0.50 1 d PD H 1
H231 H 1.1453 0.1361 0.5629 0.036 Uiso 0.50 1 calc PR H 1
H232 H 1.0614 0.0797 0.5201 0.036 Uiso 0.50 1 calc PR H 1
C23" C 1.1117(8) 0.1451(7) 0.5413(5) 0.030(2) Uiso 0.50 1 d PD H 2
H23E H 1.0905 0.0906 0.5322 0.036 Uiso 0.50 1 calc PR H 2
H23F H 1.1535 0.1581 0.5747 0.036 Uiso 0.50 1 calc PR H 2
O24 O 0.9072(4) 0.0991(3) 0.46880(18) 0.0359(11) Uani 1 1 d . . .
H24 H 0.8668 0.1040 0.4435 0.054 Uiso 0.50 1 calc PR I 1
H24' H 0.9694 0.0953 0.4632 0.054 Uiso 0.50 1 d PR I 2
C241 C 0.9151(5) 0.1582(3) 0.5037(2) 0.0266(12) Uani 1 1 d . H .
C242 C 0.8298(5) 0.1969(4) 0.5067(2) 0.0259(12) Uani 1 1 d . . .
C243 C 0.8418(5) 0.2576(4) 0.5440(2) 0.0312(13) Uani 1 1 d . . .
H243 H 0.7850 0.2847 0.5460 0.037 Uiso 1 1 calc R . .
C244 C 0.9368(6) 0.2791(4) 0.5785(2) 0.0342(14) Uani 1 1 d . . .
C245 C 1.0199(6) 0.2403(5) 0.5754(2) 0.0374(16) Uani 1 1 d . H .
H245 H 1.0845 0.2555 0.5990 0.045 Uiso 1 1 calc R . .
C246 C 1.0110(5) 0.1800(4) 0.5389(2) 0.0323(14) Uani 1 1 d D . .
S24 S 0.9507(2) 0.35418(13) 0.62612(7) 0.0524(5) Uani 1 1 d . . .
O241 O 0.8438(7) 0.3666(5) 0.6304(3) 0.088(3) Uani 1 1 d . . .
O242 O 1.0045(5) 0.3330(4) 0.66929(19) 0.0506(15) Uani 1 1 d . . .
O243 O 1.0149(8) 0.4158(4) 0.6150(2) 0.078(2) Uani 1 1 d . . .
C24 C 0.7264(5) 0.1760(4) 0.4696(2) 0.0271(12) Uani 1 1 d . . .
H241 H 0.7062 0.1214 0.4612 0.033 Uiso 1 1 calc R . .
H242 H 0.6687 0.1955 0.4840 0.033 Uiso 1 1 calc R . .
P1A P 0.93761(11) 0.11564(7) 0.13038(5) 0.0180(3) Uani 1 1 d . . .
C11A C 0.9576(4) 0.0397(3) 0.1585(2) 0.0189(10) Uani 1 1 d . . .
C12A C 0.9836(4) -0.0243(3) 0.1336(2) 0.0212(10) Uani 1 1 d . . .
H12A H 0.9898 -0.0285 0.1010 0.025 Uiso 1 1 calc R . .
C13A C 1.0004(5) -0.0823(3) 0.1569(2) 0.0255(12) Uani 1 1 d . . .
H13A H 1.0176 -0.1261 0.1400 0.031 Uiso 1 1 calc R . .
C14A C 0.9919(5) -0.0759(4) 0.2045(2) 0.0303(13) Uani 1 1 d . . .
H14A H 1.0036 -0.1155 0.2202 0.036 Uiso 1 1 calc R . .
C15A C 0.9667(6) -0.0125(4) 0.2295(2) 0.0320(14) Uani 1 1 d . . .
H15A H 0.9608 -0.0088 0.2622 0.038 Uiso 1 1 calc R . .
C16A C 0.9498(5) 0.0460(3) 0.2069(2) 0.0265(12) Uani 1 1 d . . .
H16A H 0.9331 0.0897 0.2241 0.032 Uiso 1 1 calc R . .
C21A C 0.8254(4) 0.1503(3) 0.1500(2) 0.0190(10) Uani 1 1 d . . .
C22A C 0.7397(4) 0.1000(3) 0.1559(2) 0.0215(10) Uani 1 1 d . . .
H22A H 0.7418 0.0486 0.1498 0.026 Uiso 1 1 calc R . .
C23A C 0.6514(5) 0.1248(4) 0.1706(2) 0.0265(12) Uani 1 1 d . . .
H23A H 0.5926 0.0904 0.1743 0.032 Uiso 1 1 calc R . .
C24A C 0.6491(5) 0.1999(4) 0.1799(2) 0.0301(13) Uani 1 1 d . . .
H24A H 0.5890 0.2171 0.1904 0.036 Uiso 1 1 calc R . .
C25A C 0.7339(5) 0.2499(4) 0.1741(3) 0.0324(14) Uani 1 1 d . . .
H25A H 0.7315 0.3013 0.1804 0.039 Uiso 1 1 calc R . .
C26A C 0.8230(5) 0.2258(3) 0.1590(2) 0.0256(12) Uani 1 1 d . . .
H26A H 0.8812 0.2604 0.1550 0.031 Uiso 1 1 calc R . .
C31A C 0.9079(4) 0.0828(3) 0.06658(19) 0.0171(9) Uani 1 1 d . . .
C32A C 0.8178(4) 0.0277(3) 0.0466(2) 0.0204(10) Uani 1 1 d . . .
H32A H 0.7741 0.0091 0.0669 0.024 Uiso 1 1 calc R . .
C33A C 0.7914(5) -0.0002(3) -0.0024(2) 0.0221(11) Uani 1 1 d . . .
H33A H 0.7299 -0.0377 -0.0159 0.027 Uiso 1 1 calc R . .
C34A C 0.8561(5) 0.0273(3) -0.0316(2) 0.0221(11) Uani 1 1 d . . .
H34A H 0.8393 0.0079 -0.0652 0.027 Uiso 1 1 calc R . .
C35A C 0.9449(5) 0.0829(3) -0.0123(2) 0.0235(11) Uani 1 1 d . . .
H35A H 0.9878 0.1019 -0.0327 0.028 Uiso 1 1 calc R . .
C36A C 0.9710(4) 0.1108(3) 0.0368(2) 0.0206(10) Uani 1 1 d . . .
H36A H 1.0318 0.1489 0.0500 0.025 Uiso 1 1 calc R . .
C40A C 1.0549(5) 0.1891(3) 0.1490(2) 0.0249(11) Uani 1 1 d . . .
H401 H 1.0508 0.2231 0.1263 0.030 Uiso 1 1 calc R . .
H402 H 1.0533 0.2178 0.1811 0.030 Uiso 1 1 calc R . .
C41A C 1.1614(5) 0.1614(3) 0.1511(2) 0.0277(12) Uani 1 1 d . . .
C42A C 1.2230(5) 0.1704(4) 0.1165(3) 0.0364(15) Uani 1 1 d . . .
H42A H 1.1987 0.1946 0.0916 0.044 Uiso 1 1 calc R . .
C43A C 1.3177(6) 0.1451(4) 0.1179(4) 0.050(2) Uani 1 1 d . . .
H43A H 1.3595 0.1522 0.0943 0.060 Uiso 1 1 calc R . .
C44A C 1.3521(6) 0.1096(5) 0.1530(5) 0.064(3) Uani 1 1 d . . .
H44A H 1.4167 0.0903 0.1530 0.077 Uiso 1 1 calc R . .
C45A C 1.2959(7) 0.1013(5) 0.1880(5) 0.066(3) Uani 1 1 d . . .
H45A H 1.3220 0.0770 0.2126 0.079 Uiso 1 1 calc R . .
C46A C 1.1992(6) 0.1286(5) 0.1882(3) 0.047(2) Uani 1 1 d . . .
H46A H 1.1608 0.1244 0.2134 0.056 Uiso 1 1 calc R . .
P1B P 0.56602(12) -0.09892(9) 0.36643(5) 0.0232(3) Uani 1 1 d . . .
C11B C 0.5929(5) -0.0784(3) 0.4308(2) 0.0248(11) Uani 1 1 d . . .
C12B C 0.5286(5) -0.1134(4) 0.4572(2) 0.0356(15) Uani 1 1 d . . .
H12B H 0.4668 -0.1495 0.4415 0.043 Uiso 1 1 calc R . .
C13B C 0.5563(6) -0.0949(5) 0.5070(2) 0.0404(17) Uani 1 1 d . . .
H13B H 0.5136 -0.1193 0.5255 0.049 Uiso 1 1 calc R . .
C14B C 0.6450(5) -0.0415(4) 0.5301(2) 0.0304(13) Uani 1 1 d . . .
H14B H 0.6609 -0.0278 0.5642 0.037 Uiso 1 1 calc R . .
C15B C 0.7100(5) -0.0082(4) 0.5038(2) 0.0298(13) Uani 1 1 d . . .
H15B H 0.7724 0.0272 0.5197 0.036 Uiso 1 1 calc R . .
C16B C 0.6844(5) -0.0265(3) 0.4542(2) 0.0271(12) Uani 1 1 d . . .
H16B H 0.7294 -0.0036 0.4360 0.033 Uiso 1 1 calc R . .
C21B C 0.6779(5) -0.1330(3) 0.3457(2) 0.0246(11) Uani 1 1 d . . .
C22B C 0.6761(5) -0.2090(4) 0.3340(2) 0.0291(13) Uani 1 1 d . . .
H22B H 0.6149 -0.2431 0.3356 0.035 Uiso 1 1 calc R . .
C23B C 0.7654(6) -0.2344(4) 0.3197(2) 0.0353(15) Uani 1 1 d . . .
H23B H 0.7641 -0.2860 0.3106 0.042 Uiso 1 1 calc R . .
C24B C 0.8553(5) -0.1847(4) 0.3189(2) 0.0344(15) Uani 1 1 d . . .
H24B H 0.9166 -0.2023 0.3100 0.041 Uiso 1 1 calc R . .
C25B C 0.8569(5) -0.1093(4) 0.3310(2) 0.0333(14) Uani 1 1 d . . .
H25B H 0.9190 -0.0754 0.3302 0.040 Uiso 1 1 calc R . .
C26B C 0.7677(5) -0.0831(4) 0.3444(2) 0.0272(12) Uani 1 1 d . . .
H26B H 0.7686 -0.0314 0.3525 0.033 Uiso 1 1 calc R . .
C31B C 0.5498(5) -0.0161(3) 0.3454(2) 0.0241(11) Uani 1 1 d . . .
C32B C 0.5614(5) -0.0103(4) 0.2991(2) 0.0305(13) Uani 1 1 d . . .
H32B H 0.5857 -0.0483 0.2795 0.037 Uiso 1 1 calc R . .
C33B C 0.5376(6) 0.0507(4) 0.2816(3) 0.0370(15) Uani 1 1 d . . .
H33B H 0.5445 0.0541 0.2498 0.044 Uiso 1 1 calc R . .
C34B C 0.5035(5) 0.1076(4) 0.3103(3) 0.0353(15) Uani 1 1 d . . .
H34B H 0.4872 0.1496 0.2982 0.042 Uiso 1 1 calc R . .
C35B C 0.4938(5) 0.1024(4) 0.3563(3) 0.0318(13) Uani 1 1 d . . .
H35B H 0.4715 0.1413 0.3760 0.038 Uiso 1 1 calc R . .
C36B C 0.5161(5) 0.0411(4) 0.3743(2) 0.0276(12) Uani 1 1 d . . .
H36B H 0.5086 0.0380 0.4061 0.033 Uiso 1 1 calc R . .
C40B C 0.4467(5) -0.1684(4) 0.3417(2) 0.0316(13) Uani 1 1 d . . .
H403 H 0.4509 -0.1919 0.3086 0.038 Uiso 1 1 calc R . .
H404 H 0.4460 -0.2071 0.3610 0.038 Uiso 1 1 calc R . .
C41B C 0.3415(5) -0.1395(4) 0.3400(2) 0.0312(13) Uani 1 1 d . . .
C42B C 0.3094(6) -0.1043(6) 0.3033(4) 0.056(2) Uani 1 1 d . . .
H42B H 0.3507 -0.1003 0.2792 0.067 Uiso 1 1 calc R . .
C43B C 0.2163(7) -0.0748(8) 0.3021(6) 0.092(5) Uani 1 1 d . . .
H43B H 0.1956 -0.0474 0.2784 0.111 Uiso 1 1 calc R . .
C44B C 0.1537(7) -0.0854(7) 0.3356(6) 0.093(5) Uani 1 1 d . . .
H44B H 0.0888 -0.0662 0.3342 0.111 Uiso 1 1 calc R . .
C45B C 0.1828(7) -0.1224(7) 0.3703(5) 0.071(3) Uani 1 1 d . . .
H45B H 0.1385 -0.1293 0.3931 0.085 Uiso 1 1 calc R . .
C46B C 0.2776(6) -0.1503(5) 0.3727(3) 0.0430(18) Uani 1 1 d . . .
H46B H 0.2982 -0.1768 0.3969 0.052 Uiso 1 1 calc R . .
C101 C 0.5927(14) 0.3158(9) -0.0805(6) 0.047(3) Uiso 0.547(6) 1 d P J -1
H10A H 0.5467 0.3156 -0.1113 0.071 Uiso 0.547(6) 1 calc PR J -1
H10B H 0.5750 0.2679 -0.0716 0.071 Uiso 0.547(6) 1 calc PR J -1
H10C H 0.6683 0.3244 -0.0835 0.071 Uiso 0.547(6) 1 calc PR J -1
N101 N 0.5749(13) 0.3736(10) -0.0442(6) 0.044(4) Uiso 0.547(6) 1 d P J -1
C102 C 0.5066(11) 0.4181(8) -0.0501(6) 0.034(3) Uiso 0.547(6) 1 d P J -1
H102 H 0.4629 0.4192 -0.0799 0.040 Uiso 0.547(6) 1 calc PR J -1
N102 N 0.5069(10) 0.4608(7) -0.0093(4) 0.040(3) Uiso 0.547(6) 1 d P J -1
C103 C 0.5833(11) 0.4475(8) 0.0263(5) 0.040(3) Uiso 0.547(6) 1 d P J -1
H103 H 0.6022 0.4720 0.0591 0.048 Uiso 0.547(6) 1 calc PR J -1
C104 C 0.6263(11) 0.3903(8) 0.0034(5) 0.040(3) Uiso 0.547(6) 1 d P J -1
H104 H 0.6807 0.3670 0.0177 0.048 Uiso 0.547(6) 1 calc PR J -1
C105 C 0.4366(12) 0.5165(8) -0.0002(5) 0.039(3) Uiso 0.547(6) 1 d P J -1
H152 H 0.4037 0.5265 -0.0314 0.047 Uiso 0.547(6) 1 calc PR J -1
H151 H 0.3776 0.4947 0.0140 0.047 Uiso 0.547(6) 1 calc PR J -1
C106 C 0.4914(11) 0.5879(8) 0.0320(6) 0.033(3) Uiso 0.547(6) 1 d P J -1
H162 H 0.5501 0.6108 0.0180 0.039 Uiso 0.547(6) 1 calc PR J -1
H161 H 0.5237 0.5789 0.0636 0.039 Uiso 0.547(6) 1 calc PR J -1
C107 C 0.4134(15) 0.6399(11) 0.0386(7) 0.038(4) Uiso 0.547(6) 1 d P J -1
H172 H 0.3487 0.6135 0.0470 0.046 Uiso 0.547(6) 1 calc PR J -1
H171 H 0.3908 0.6553 0.0080 0.046 Uiso 0.547(6) 1 calc PR J -1
C108 C 0.4613(12) 0.7087(8) 0.0780(5) 0.039(3) Uiso 0.547(6) 1 d P J -1
H183 H 0.4083 0.7414 0.0803 0.058 Uiso 0.547(6) 1 calc PR J -1
H182 H 0.5259 0.7349 0.0701 0.058 Uiso 0.547(6) 1 calc PR J -1
H181 H 0.4805 0.6940 0.1088 0.058 Uiso 0.547(6) 1 calc PR J -1
C201 C 1.021(2) 0.2839(10) 0.4296(7) 0.066(6) Uiso 0.453(6) 1 d PD J -1
H20A H 0.9464 0.2737 0.4125 0.099 Uiso 0.453(6) 1 calc PR J -1
H20B H 1.0345 0.2445 0.4470 0.099 Uiso 0.453(6) 1 calc PR J -1
H20C H 1.0692 0.2858 0.4064 0.099 Uiso 0.453(6) 1 calc PR J -1
N201 N 1.0427(19) 0.3542(9) 0.4633(6) 0.077(6) Uiso 0.453(6) 1 d PD J -1
C202 C 0.9686(17) 0.3976(14) 0.4698(8) 0.129(15) Uiso 0.453(6) 1 d PD J -1
H201 H 0.8957 0.3878 0.4534 0.155 Uiso 0.453(6) 1 calc PR J -1
N202 N 1.017(3) 0.4562(11) 0.5031(8) 0.163(16) Uiso 0.453(6) 1 d PD J -1
C203 C 1.124(3) 0.4521(14) 0.5187(9) 0.139(16) Uiso 0.453(6) 1 d PD J -1
H203 H 1.1763 0.4873 0.5422 0.167 Uiso 0.453(6) 1 calc PR J -1
C204 C 1.1385(16) 0.3853(15) 0.4924(10) 0.126(14) Uiso 0.453(6) 1 d PD J -1
H204 H 1.2030 0.3656 0.4945 0.151 Uiso 0.453(6) 1 calc PR J -1
C205 C 0.963(3) 0.5182(13) 0.5205(13) 0.115(12) Uiso 0.453(6) 1 d PD J -1
H252 H 0.9793 0.5296 0.5560 0.138 Uiso 0.453(6) 1 calc PR J -1
H251 H 0.8839 0.5018 0.5100 0.138 Uiso 0.453(6) 1 calc PR J -1
C206 C 0.995(4) 0.5879(11) 0.5029(15) 0.17(2) Uiso 0.453(6) 1 d PD J -1
H262 H 1.0726 0.6076 0.5158 0.206 Uiso 0.453(6) 1 calc PR J -1
H261 H 0.9840 0.5764 0.4674 0.206 Uiso 0.453(6) 1 calc PR J -1
C207 C 0.930(3) 0.6453(13) 0.5186(11) 0.16(2) Uiso 0.453(6) 1 d PD J -1
H272 H 0.8538 0.6216 0.5131 0.190 Uiso 0.453(6) 1 calc PR J -1
H271 H 0.9355 0.6832 0.4987 0.190 Uiso 0.453(6) 1 calc PR J -1
C208 C 0.968(3) 0.683(2) 0.5716(11) 0.104(11) Uiso 0.453(6) 1 d PD J -1
H283 H 0.9249 0.7206 0.5799 0.156 Uiso 0.453(6) 1 calc PR J -1
H282 H 1.0441 0.7066 0.5772 0.156 Uiso 0.453(6) 1 calc PR J -1
H281 H 0.9606 0.6460 0.5915 0.156 Uiso 0.453(6) 1 calc PR J -1
O15W O 1.0358(4) 0.7507(2) 0.18331(18) 0.0336(10) Uani 1 1 d . . .
H15C H 1.0458 0.7193 0.1600 0.050 Uiso 1 1 d . . .
H15D H 1.0601 0.7375 0.2091 0.050 Uiso 1 1 d . . .
O16W O 0.1185(4) 0.6997(3) 0.26386(19) 0.0440(13) Uani 1 1 d . . .
H16C H 0.1839 0.6944 0.2697 0.066 Uiso 1 1 d . . .
H16D H 0.0902 0.6881 0.2867 0.066 Uiso 1 1 d . . .
O17W O 0.2022(7) 0.4228(3) -0.0024(3) 0.069(2) Uani 1 1 d . . .
H17A H 0.1466 0.3897 -0.0062 0.103 Uiso 1 1 d . . .
H17B H 0.2093 0.4286 -0.0303 0.103 Uiso 1 1 d . . .
O18W O 1.3119(5) 0.4577(3) 0.4422(2) 0.0449(13) Uani 1 1 d . . .
H18A H 1.3465 0.4240 0.4485 0.067 Uiso 1 1 d . . .
H18B H 1.2770 0.4434 0.4134 0.067 Uiso 1 1 d . . .
O19W O 0.9448(5) 0.4385(4) 0.2143(3) 0.068(2) Uani 1 1 d . . .
H19A H 0.9874 0.4790 0.2168 0.102 Uiso 1 1 d . . .
H19B H 0.9833 0.4067 0.2206 0.102 Uiso 1 1 d . . .
O20W O 0.4442(8) 0.2754(7) 0.2776(6) 0.146(6) Uani 1 1 d . . .
H20D H 0.4729 0.2993 0.3059 0.219 Uiso 1 1 d . . .
H20E H 0.3818 0.2862 0.2719 0.219 Uiso 1 1 d . . .
O21W O 0.7465(6) 0.6419(4) -0.1742(3) 0.0598(17) Uani 1 1 d . . .
H21A H 0.6852 0.6468 -0.1679 0.090 Uiso 1 1 d . . .
H21B H 0.7499 0.6562 -0.2004 0.090 Uiso 1 1 d . . .
O22W O 0.2026(11) 0.5348(8) 0.2932(5) 0.060(3) Uiso 0.50 1 d P . .
H22C H 0.1874 0.4915 0.2986 0.090 Uiso 0.50 1 d P . .
H22D H 0.1878 0.5646 0.3161 0.090 Uiso 0.50 1 d P . .
O23W O 0.4895(10) 0.6406(7) 0.3342(5) 0.053(3) Uiso 0.50 1 d P . .
H23C H 0.4439 0.6564 0.3155 0.080 Uiso 0.50 1 d P . .
H23D H 0.4908 0.6636 0.3626 0.080 Uiso 0.50 1 d P . .
O24W O 0.9946(11) 0.4287(7) 0.3659(5) 0.055(3) Uiso 0.50 1 d P . .
H24C H 1.0430 0.4206 0.3499 0.083 Uiso 0.50 1 d P . .
H24D H 0.9947 0.4750 0.3706 0.083 Uiso 0.50 1 d P . .
O1 O 0.5218(7) 0.4906(5) 0.4815(3) 0.0204(13) Uiso 0.50 1 d PD K -1
H1 H 0.4924 0.4467 0.4672 0.031 Uiso 0.50 1 calc PR K -1
C1 C 0.4998(10) 0.5047(7) 0.5306(4) 0.0204(13) Uiso 0.50 1 d PD K -1
H1A H 0.4219 0.4984 0.5289 0.024 Uiso 0.50 1 calc PR K -1
H1B H 0.5335 0.5554 0.5471 0.024 Uiso 0.50 1 calc PR K -1
H1C H 0.5293 0.4697 0.5484 0.031 Uiso 0.50 1 calc PR K -1

loop_
_atom_site_aniso_label
_atom_site_aniso_U_11
_atom_site_aniso_U_22
_atom_site_aniso_U_33
_atom_site_aniso_U_23
_atom_site_aniso_U_13
_atom_site_aniso_U_12
Gd1 0.02059(13) 0.01190(11) 0.02401(14) -0.00003(9) 0.00047(10) 0.00536(9)
O01W 0.032(2) 0.0164(18) 0.026(2) 0.0024(15) 0.0024(17) 0.0092(16)
O02W 0.049(3) 0.029(2) 0.024(2) 0.0022(18) 0.007(2) 0.021(2)
O03W 0.026(2) 0.033(2) 0.034(2) -0.0067(19) 0.0009(18) 0.0172(18)
O04W 0.022(2) 0.027(2) 0.030(2) 0.0043(17) 0.0031(17) 0.0073(16)
O05W 0.024(2) 0.022(2) 0.042(3) -0.0005(18) -0.0031(18) 0.0037(16)
O06W 0.062(3) 0.016(2) 0.056(3) -0.008(2) -0.031(3) 0.016(2)
O07W 0.056(3) 0.029(2) 0.033(2) 0.0111(19) 0.006(2) 0.023(2)
O11 0.0207(18) 0.0173(18) 0.030(2) 0.0031(16) 0.0041(16) -0.0005(14)
C111 0.018(2) 0.016(2) 0.020(2) -0.0014(19) 0.0034(19) 0.0003(18)
C112 0.017(2) 0.017(2) 0.022(2) 0.0000(19) 0.0030(19) 0.0052(18)
C113 0.016(2) 0.018(2) 0.022(2) -0.0012(19) 0.0018(19) 0.0033(18)
C114 0.018(2) 0.015(2) 0.021(2) -0.0013(19) 0.0015(19) 0.0027(18)
C115 0.020(2) 0.020(2) 0.018(2) -0.0014(19) 0.0012(19) 0.0062(19)
C116 0.017(2) 0.016(2) 0.018(2) -0.0033(18) 0.0001(18) 0.0015(18)
S11 0.0186(6) 0.0150(6) 0.0255(6) -0.0001(5) 0.0012(5) 0.0032(4)
O111 0.0177(18) 0.0138(17) 0.030(2) -0.0043(15) -0.0014(15) 0.0030(14)
O112 0.032(2) 0.021(2) 0.026(2) 0.0013(16) 0.0050(17) -0.0015(17)
O113 0.024(2) 0.0187(19) 0.041(2) 0.0023(17) 0.0004(18) 0.0099(16)
C11 0.017(2) 0.017(2) 0.028(3) 0.003(2) 0.006(2) 0.0052(19)
O12 0.0194(18) 0.0217(19) 0.025(2) 0.0033(15) 0.0036(15) 0.0040(15)
C121 0.017(2) 0.018(2) 0.026(3) 0.007(2) 0.002(2) 0.0079(18)
C122 0.020(2) 0.020(2) 0.025(3) 0.008(2) 0.003(2) 0.005(2)
C123 0.020(2) 0.024(3) 0.021(3) 0.003(2) -0.001(2) 0.007(2)
C124 0.017(2) 0.022(3) 0.025(3) 0.006(2) 0.000(2) 0.005(2)
C125 0.017(2) 0.020(2) 0.026(3) 0.007(2) 0.003(2) 0.0062(19)
C126 0.016(2) 0.022(3) 0.025(3) 0.006(2) 0.004(2) 0.0086(19)
S12 0.0207(6) 0.0169(6) 0.0265(7) 0.0042(5) -0.0007(5) 0.0030(5)
O121 0.0205(19) 0.025(2) 0.032(2) 0.0042(17) 0.0037(17) 0.0015(16)
O122 0.029(2) 0.0176(18) 0.031(2) 0.0054(16) 0.0032(17) 0.0077(16)
O123 0.031(2) 0.026(2) 0.031(2) 0.0077(18) -0.0096(18) -0.0002(17)
C12 0.025(3) 0.028(3) 0.022(3) 0.009(2) 0.003(2) 0.004(2)
O13 0.0190(18) 0.0161(17) 0.027(2) 0.0011(15) 0.0045(15) 0.0031(14)
C131 0.025(3) 0.015(2) 0.021(2) 0.0032(19) 0.009(2) -0.0041(19)
C132 0.026(3) 0.016(2) 0.026(3) 0.006(2) 0.011(2) 0.002(2)
C133 0.040(3) 0.017(2) 0.027(3) 0.003(2) 0.012(3) 0.007(2)
C134 0.048(4) 0.024(3) 0.029(3) -0.003(2) 0.007(3) 0.005(3)
C135 0.032(3) 0.024(3) 0.026(3) -0.001(2) 0.004(2) -0.001(2)
C136 0.023(3) 0.021(3) 0.024(3) 0.005(2) 0.005(2) 0.000(2)
S13 0.0719(15) 0.0325(10) 0.0440(11) -0.0170(8) 0.0052(10) 0.0088(9)
O131 0.076(5) 0.035(3) 0.069(4) -0.023(3) -0.027(4) 0.013(3)
O132 0.061(4) 0.055(4) 0.083(5) -0.035(4) -0.015(4) 0.034(3)
O133 0.063(4) 0.090(6) 0.060(4) -0.023(4) 0.013(3) 0.016(4)
C13 0.021(2) 0.018(2) 0.030(3) 0.006(2) 0.009(2) 0.0061(19)
O14 0.0239(19) 0.0166(18) 0.028(2) 0.0020(15) 0.0066(16) 0.0036(15)
C141 0.014(2) 0.019(2) 0.022(3) 0.000(2) 0.0018(19) 0.0006(18)
C142 0.014(2) 0.019(2) 0.022(2) 0.0011(19) 0.0023(19) 0.0015(18)
C143 0.017(2) 0.022(3) 0.022(3) 0.006(2) 0.0004(19) 0.0017(19)
C144 0.017(2) 0.019(2) 0.031(3) 0.007(2) 0.004(2) 0.0063(19)
C145 0.022(3) 0.017(2) 0.025(3) 0.001(2) 0.001(2) 0.008(2)
C146 0.017(2) 0.016(2) 0.026(3) 0.004(2) 0.005(2) 0.0003(18)
S14 0.0220(6) 0.0195(6) 0.0317(7) 0.0082(5) 0.0006(5) 0.0062(5)
O141 0.040(3) 0.020(2) 0.038(3) 0.0054(18) 0.006(2) 0.0109(18)
O142 0.024(2) 0.023(2) 0.045(3) 0.0153(19) -0.0004(19) 0.0017(16)
O143 0.023(2) 0.033(2) 0.034(2) 0.0116(19) 0.0002(17) 0.0107(17)
C14 0.016(2) 0.021(2) 0.021(2) 0.000(2) 0.0017(19) 0.0022(19)
Gd2 0.03568(18) 0.0417(2) 0.0418(2) 0.02081(16) 0.00469(14) 0.01677(15)
O08W 0.049(4) 0.057(4) 0.078(5) 0.032(4) -0.009(3) -0.008(3)
O09W 0.028(2) 0.031(2) 0.042(3) 0.006(2) -0.002(2) 0.0051(18)
O10W 0.056(4) 0.100(6) 0.069(4) 0.048(4) 0.017(3) 0.049(4)
O11W 0.041(3) 0.062(4) 0.055(3) 0.034(3) 0.013(2) 0.032(3)
O12W 0.051(3) 0.031(3) 0.033(3) 0.000(2) 0.000(2) -0.001(2)
O13W 0.135(9) 0.139(9) 0.051(5) 0.003(5) 0.035(5) -0.008(7)
O14W 0.109(7) 0.137(8) 0.139(8) 0.099(7) 0.082(7) 0.094(7)
O21 0.040(3) 0.044(3) 0.029(2) 0.004(2) 0.008(2) 0.005(2)
C211 0.021(3) 0.049(4) 0.025(3) 0.007(3) -0.001(2) -0.004(3)
C212 0.035(4) 0.064(5) 0.025(3) 0.012(3) -0.001(3) -0.006(3)
C213 0.060(6) 0.095(8) 0.038(4) 0.034(5) 0.002(4) 0.007(5)
C214 0.071(6) 0.066(6) 0.062(6) 0.040(5) 0.004(5) 0.016(5)
C215 0.050(4) 0.049(4) 0.036(4) 0.020(3) 0.006(3) 0.014(4)
C216 0.022(3) 0.037(3) 0.026(3) 0.009(3) -0.003(2) -0.001(2)
S21 0.163(5) 0.164(5) 0.184(5) 0.141(5) 0.094(4) 0.108(4)
C21 0.062(5) 0.071(6) 0.019(3) -0.001(3) 0.003(3) -0.019(5)
O22 0.133(7) 0.048(4) 0.050(4) 0.017(3) 0.042(4) 0.019(4)
C221 0.093(7) 0.039(4) 0.037(4) 0.011(3) 0.037(4) 0.023(4)
C222 0.082(7) 0.106(9) 0.079(7) 0.063(7) 0.064(6) 0.072(7)
C223 0.057(6) 0.121(10) 0.087(7) 0.075(7) 0.049(6) 0.052(6)
C224 0.043(4) 0.054(5) 0.041(4) 0.022(4) 0.017(3) 0.016(4)
C225 0.045(4) 0.043(4) 0.023(3) 0.005(3) 0.009(3) 0.010(3)
C226 0.062(5) 0.040(4) 0.023(3) -0.003(3) 0.017(3) -0.001(3)
S22 0.0521(12) 0.0518(12) 0.0429(10) 0.0222(9) 0.0075(9) 0.0033(9)
O221 0.056(4) 0.050(3) 0.050(3) 0.021(3) 0.009(3) 0.017(3)
O222 0.178(10) 0.045(4) 0.055(4) 0.008(3) 0.022(5) -0.016(5)
O223 0.050(4) 0.118(7) 0.107(6) 0.076(6) 0.028(4) 0.017(4)
O24 0.039(3) 0.035(3) 0.034(2) 0.001(2) 0.010(2) 0.015(2)
C241 0.030(3) 0.026(3) 0.027(3) 0.006(2) 0.013(2) 0.006(2)
C242 0.023(3) 0.035(3) 0.019(3) 0.004(2) 0.004(2) 0.006(2)
C243 0.035(3) 0.041(4) 0.021(3) 0.004(3) 0.006(2) 0.018(3)
C244 0.038(4) 0.034(3) 0.026(3) 0.000(3) -0.002(3) 0.005(3)
C245 0.028(3) 0.056(5) 0.025(3) 0.010(3) -0.004(2) 0.008(3)
C246 0.030(3) 0.043(4) 0.029(3) 0.014(3) 0.008(3) 0.015(3)
S24 0.0637(13) 0.0511(12) 0.0309(9) -0.0107(8) -0.0063(9) 0.0148(10)
O241 0.080(5) 0.105(6) 0.060(4) -0.042(4) -0.008(4) 0.049(5)
O242 0.055(3) 0.062(4) 0.025(2) -0.003(2) 0.000(2) 0.002(3)
O243 0.132(7) 0.051(4) 0.038(3) 0.006(3) -0.009(4) 0.011(4)
C24 0.024(3) 0.034(3) 0.024(3) 0.007(2) 0.002(2) 0.008(2)
P1A 0.0176(6) 0.0139(6) 0.0229(6) 0.0032(5) 0.0041(5) 0.0049(5)
C11A 0.016(2) 0.017(2) 0.024(3) 0.0036(19) 0.0016(19) 0.0051(18)
C12A 0.017(2) 0.023(3) 0.026(3) 0.004(2) 0.005(2) 0.008(2)
C13A 0.020(3) 0.021(3) 0.036(3) 0.006(2) 0.003(2) 0.009(2)
C14A 0.034(3) 0.024(3) 0.032(3) 0.011(2) -0.002(3) 0.008(2)
C15A 0.046(4) 0.029(3) 0.025(3) 0.011(2) 0.006(3) 0.014(3)
C16A 0.037(3) 0.022(3) 0.022(3) 0.003(2) 0.005(2) 0.012(2)
C21A 0.019(2) 0.016(2) 0.022(2) 0.0023(19) 0.0017(19) 0.0073(18)
C22A 0.022(3) 0.021(2) 0.023(3) 0.005(2) 0.005(2) 0.008(2)
C23A 0.025(3) 0.028(3) 0.028(3) 0.005(2) 0.008(2) 0.011(2)
C24A 0.027(3) 0.036(3) 0.030(3) 0.001(3) 0.006(2) 0.018(3)
C25A 0.033(3) 0.023(3) 0.040(4) 0.002(3) 0.003(3) 0.015(2)
C26A 0.025(3) 0.017(2) 0.035(3) 0.007(2) 0.003(2) 0.007(2)
C31A 0.019(2) 0.012(2) 0.022(2) 0.0047(18) 0.0050(19) 0.0047(18)
C32A 0.022(2) 0.017(2) 0.023(3) 0.006(2) 0.007(2) 0.0029(19)
C33A 0.027(3) 0.013(2) 0.027(3) 0.006(2) 0.003(2) 0.0038(19)
C34A 0.028(3) 0.019(2) 0.022(3) 0.006(2) 0.006(2) 0.010(2)
C35A 0.027(3) 0.021(3) 0.029(3) 0.013(2) 0.011(2) 0.009(2)
C36A 0.019(2) 0.017(2) 0.027(3) 0.005(2) 0.007(2) 0.0039(19)
C40A 0.021(3) 0.016(2) 0.034(3) -0.001(2) 0.003(2) 0.001(2)
C41A 0.016(2) 0.021(3) 0.040(3) 0.000(2) 0.000(2) 0.000(2)
C42A 0.019(3) 0.037(4) 0.046(4) -0.005(3) 0.005(3) -0.001(2)
C43A 0.021(3) 0.036(4) 0.081(6) -0.014(4) 0.012(3) -0.003(3)
C44A 0.022(3) 0.033(4) 0.131(10) 0.007(5) 0.007(5) 0.005(3)
C45A 0.031(4) 0.053(5) 0.112(9) 0.045(6) -0.017(5) -0.001(4)
C46A 0.024(3) 0.048(4) 0.067(5) 0.029(4) -0.006(3) -0.003(3)
P1B 0.0227(7) 0.0255(7) 0.0184(6) -0.0029(5) 0.0020(5) 0.0058(5)
C11B 0.025(3) 0.028(3) 0.019(3) -0.002(2) 0.003(2) 0.008(2)
C12B 0.025(3) 0.050(4) 0.026(3) 0.001(3) 0.003(2) 0.001(3)
C13B 0.030(3) 0.066(5) 0.025(3) 0.010(3) 0.008(3) 0.000(3)
C14B 0.033(3) 0.041(4) 0.017(3) 0.003(2) 0.004(2) 0.010(3)
C15B 0.033(3) 0.031(3) 0.021(3) 0.001(2) 0.000(2) 0.005(3)
C16B 0.031(3) 0.028(3) 0.020(3) 0.003(2) 0.004(2) 0.002(2)
C21B 0.028(3) 0.029(3) 0.016(2) 0.000(2) 0.001(2) 0.011(2)
C22B 0.032(3) 0.029(3) 0.026(3) 0.001(2) 0.001(2) 0.012(2)
C23B 0.044(4) 0.039(4) 0.025(3) 0.002(3) 0.001(3) 0.024(3)
C24B 0.031(3) 0.052(4) 0.027(3) 0.011(3) 0.005(3) 0.027(3)
C25B 0.028(3) 0.048(4) 0.028(3) 0.011(3) 0.004(2) 0.018(3)
C26B 0.027(3) 0.034(3) 0.022(3) 0.007(2) 0.003(2) 0.012(2)
C31B 0.022(3) 0.028(3) 0.021(3) 0.000(2) 0.000(2) 0.008(2)
C32B 0.033(3) 0.035(3) 0.022(3) 0.000(2) 0.002(2) 0.011(3)
C33B 0.039(4) 0.047(4) 0.027(3) 0.012(3) 0.006(3) 0.011(3)
C34B 0.029(3) 0.033(3) 0.041(4) 0.008(3) -0.002(3) 0.009(3)
C35B 0.025(3) 0.032(3) 0.037(3) 0.002(3) 0.002(3) 0.013(2)
C36B 0.022(3) 0.034(3) 0.025(3) -0.001(2) 0.002(2) 0.011(2)
C40B 0.030(3) 0.026(3) 0.032(3) -0.007(2) 0.005(3) 0.001(2)
C41B 0.021(3) 0.033(3) 0.031(3) -0.005(3) -0.001(2) -0.003(2)
C42B 0.026(4) 0.073(6) 0.061(5) 0.025(5) -0.009(3) -0.008(4)
C43B 0.021(4) 0.101(9) 0.156(13) 0.072(9) -0.013(6) -0.002(5)
C44B 0.019(4) 0.079(8) 0.169(15) 0.007(9) 0.003(6) 0.011(4)
C45B 0.022(4) 0.086(8) 0.088(8) -0.019(6) 0.018(4) -0.001(4)
C46B 0.026(3) 0.055(5) 0.039(4) -0.004(3) 0.006(3) -0.004(3)
O15W 0.037(2) 0.020(2) 0.041(3) -0.0015(18) 0.007(2) 0.0079(18)
O16W 0.037(3) 0.056(3) 0.037(3) 0.004(2) 0.009(2) 0.008(2)
O17W 0.130(7) 0.035(3) 0.063(4) 0.014(3) 0.058(4) 0.038(4)
O18W 0.045(3) 0.035(3) 0.058(3) 0.001(2) 0.022(3) 0.016(2)
O19W 0.049(4) 0.060(4) 0.110(6) 0.047(4) 0.019(4) 0.016(3)
O20W 0.060(5) 0.120(9) 0.284(17) 0.140(11) 0.009(8) 0.008(5)
O21W 0.067(4) 0.062(4) 0.062(4) 0.017(3) 0.021(3) 0.035(3)

loop_
_atom_type_symbol
_atom_type_description
_atom_type_scat_dispersion_real
_atom_type_scat_dispersion_imag
_atom_type_scat_source
C C 0.0033 0.0016 'International Tables Vol C Tables 4.2.6.8 and 6.1.1.4'
H H 0.0000 0.0000 'International Tables Vol C Tables 4.2.6.8 and 6.1.1.4'
N N 0.0061 0.0033 'International Tables Vol C Tables 4.2.6.8 and 6.1.1.4'
O O 0.0106 0.0060 'International Tables Vol C Tables 4.2.6.8 and 6.1.1.4'
P P 0.1023 0.0942 'International Tables Vol C Tables 4.2.6.8 and 6.1.1.4'
S S 0.1246 0.1234 'International Tables Vol C Tables 4.2.6.8 and 6.1.1.4'
Gd Gd -0.1653 3.9035 'International Tables Vol C Tables 4.2.6.8 and 6.1.1.4'

loop_
_geom_angle_atom_site_label_1
_geom_angle_atom_site_label_2
_geom_angle_atom_site_label_3
_geom_angle
O02W Gd1 O111 114.24(17)
O02W Gd1 O06W 80.68(19)
O111 Gd1 O06W 140.77(15)
O02W Gd1 O07W 146.75(16)
O111 Gd1 O07W 77.42(16)
O06W Gd1 O07W 72.87(18)
O02W Gd1 O01W 73.33(15)
O111 Gd1 O01W 72.90(14)
O06W Gd1 O01W 144.94(15)
O07W Gd1 O01W 138.63(15)
O02W Gd1 O05W 81.70(18)
O111 Gd1 O05W 141.94(14)
O06W Gd1 O05W 73.29(17)
O07W Gd1 O05W 108.74(18)
O01W Gd1 O05W 79.94(15)
O02W Gd1 O03W 76.22(17)
O111 Gd1 O03W 73.32(14)
O06W Gd1 O03W 75.91(19)
O07W Gd1 O03W 78.05(18)
O01W Gd1 O03W 118.70(16)
O05W Gd1 O03W 144.47(15)
O02W Gd1 O04W 142.27(15)
O111 Gd1 O04W 75.00(14)
O06W Gd1 O04W 116.2(2)
O07W Gd1 O04W 69.58(16)
O01W Gd1 O04W 75.30(15)
O05W Gd1 O04W 72.63(15)
O03W Gd1 O04W 138.63(15)
O11 C111 C112 120.9(5)
O11 C111 C116 118.6(5)
C112 C111 C116 120.5(5)
C113 C112 C111 119.6(5)
C113 C112 C11 119.6(5)
C111 C112 C11 120.7(5)
C112 C113 C114 120.0(5)
C113 C114 C115 120.9(5)
C113 C114 S11 119.8(4)
C115 C114 S11 119.2(4)
C114 C115 C116 120.2(5)
C115 C116 C111 118.8(5)
C115 C116 C14 119.5(5)
C111 C116 C14 121.4(5)
O113 S11 O112 112.7(3)
O113 S11 O111 112.5(2)
O112 S11 O111 111.4(3)
O113 S11 C114 106.8(3)
O112 S11 C114 108.3(3)
O111 S11 C114 104.6(3)
S11 O111 Gd1 145.0(2)
C112 C11 C126 110.2(4)
O12 C121 C126 119.4(5)
O12 C121 C122 120.5(5)
C126 C121 C122 120.0(5)
C123 C122 C121 119.0(5)
C123 C122 C12 120.3(5)
C121 C122 C12 120.7(5)
C124 C123 C122 121.4(5)
C123 C124 C125 119.4(5)
C123 C124 S12 120.0(4)
C125 C124 S12 120.6(4)
C126 C125 C124 120.3(5)
C125 C126 C121 119.8(5)
C125 C126 C11 120.0(5)
C121 C126 C11 120.3(5)
O123 S12 O121 113.3(3)
O123 S12 O122 111.2(3)
O121 S12 O122 111.2(3)
O123 S12 C124 107.2(3)
O121 S12 C124 106.6(3)
O122 S12 C124 106.8(3)
C122 C12 C136 111.6(5)
O13 C131 C136 119.6(5)
O13 C131 C132 120.7(5)
C136 C131 C132 119.7(5)
C133 C132 C131 118.7(6)
C133 C132 C13 120.4(5)
C131 C132 C13 120.8(5)
C134 C133 C132 121.2(6)
C133 C134 C135 120.4(6)
C133 C134 S13 121.6(5)
C135 C134 S13 118.0(5)
C136 C135 C134 119.9(6)
C135 C136 C131 120.0(6)
C135 C136 C12 119.0(5)
C131 C136 C12 120.9(5)
O132 S13 O131 110.5(5)
O132 S13 O133 120.7(5)
O131 S13 O133 106.0(5)
O132 S13 C134 106.1(4)
O131 S13 C134 107.3(4)
O133 S13 C134 105.5(4)
C146 C13 C132 113.2(5)
O14 C141 C142 118.9(5)
O14 C141 C146 120.3(5)
C142 C141 C146 120.8(5)
C143 C142 C141 119.1(5)
C143 C142 C14 120.4(5)
C141 C142 C14 120.3(5)
C142 C143 C144 120.4(5)
C145 C144 C143 120.6(5)
C145 C144 S14 121.5(4)
C143 C144 S14 117.8(4)
C144 C145 C146 120.4(5)
C145 C146 C141 118.7(5)
C145 C146 C13 119.4(5)
C141 C146 C13 121.9(5)
O142 S14 O141 113.2(3)
O142 S14 O143 111.8(3)
O141 S14 O143 111.6(3)
O142 S14 C144 106.7(3)
O141 S14 C144 107.1(3)
O143 S14 C144 105.9(3)
C142 C14 C116 109.2(4)
O21' Gd2 O10W 71.0(4)
O21' Gd2 O08W 74.3(4)
O10W Gd2 O08W 101.4(3)
O21' Gd2 O14W 79.5(4)
O10W Gd2 O14W 147.7(3)
O08W Gd2 O14W 82.5(4)
O21' Gd2 O11W 146.3(4)
O10W Gd2 O11W 140.0(2)
O08W Gd2 O11W 84.3(2)
O14W Gd2 O11W 72.0(2)
O21' Gd2 O09W 125.4(3)
O10W Gd2 O09W 73.6(2)
O08W Gd2 O09W 73.6(2)
O14W Gd2 O09W 136.7(3)
O11W Gd2 O09W 70.19(18)
O21' Gd2 O13W 72.4(4)
O10W Gd2 O13W 82.7(4)
O08W Gd2 O13W 143.0(3)
O14W Gd2 O13W 75.9(4)
O11W Gd2 O13W 116.1(4)
O09W Gd2 O13W 140.8(3)
O21' Gd2 O12W 135.4(4)
O10W Gd2 O12W 80.2(2)
O08W Gd2 O12W 146.2(2)
O14W Gd2 O12W 114.2(3)
O11W Gd2 O12W 74.4(2)
O09W Gd2 O12W 74.67(17)
O13W Gd2 O12W 70.8(3)
O21' Gd2 O211 10.4(5)
O10W Gd2 O211 77.4(4)
O08W Gd2 O211 64.6(4)
O14W Gd2 O211 75.6(4)
O11W Gd2 O211 137.4(4)
O09W Gd2 O211 122.1(3)
O13W Gd2 O211 81.0(4)
O12W Gd2 O211 145.8(4)
O21 C211 C216 120.7(6)
O21 C211 C212 118.8(7)
C216 C211 C212 120.4(7)
C213 C212 C211 117.6(8)
C213 C212 C21 122.3(8)
C211 C212 C21 120.1(8)
C212 C213 C214 121.4(8)
C215 C214 C213 120.3(9)
C215 C214 S21 117.4(8)
C213 C214 S21 122.0(7)
C216 C215 C214 119.9(8)
C215 C216 C211 120.4(7)
C215 C216 C24 118.4(6)
C211 C216 C24 121.1(6)
O23' S21 O212 84.8(7)
O23' S21 O211 129.9(8)
O212 S21 O211 116.5(6)
O23' S21 O21' 115.6(6)
O212 S21 O21' 130.4(8)
O212 S21 O213 110.4(6)
O211 S21 O213 110.4(5)
O21' S21 O213 93.7(8)
O23' S21 O22' 111.9(6)
O211 S21 O22' 93.2(8)
O21' S21 O22' 109.8(5)
O213 S21 O22' 136.4(7)
O23' S21 C214 108.4(5)
O212 S21 C214 108.4(5)
O211 S21 C214 106.4(5)
O21' S21 C214 106.6(5)
O213 S21 C214 103.9(5)
O22' S21 C214 103.7(5)
S21 O211 Gd2 145.7(8)
S21 O21' Gd2 156.3(8)
C226 C21 C212 110.8(6)
O22 C221 C226 118.8(9)
O22 C221 C222 120.1(9)
C226 C221 C222 121.1(8)
C223 C222 C221 117.7(8)
C223 C222 C22 133.9(10)
C221 C222 C22 105.4(10)
C223 C222 C22" 115.5(11)
C221 C222 C22" 126.6(10)
C222 C223 C224 121.6(10)
C225 C224 C223 121.1(8)
C225 C224 S22 120.6(6)
C223 C224 S22 118.3(7)
C224 C225 C226 119.1(8)
C225 C226 C221 119.1(8)
C225 C226 C21 119.2(8)
C221 C226 C21 121.7(8)
O222 S22 O221 114.3(5)
O222 S22 O223 112.6(7)
O221 S22 O223 110.1(4)
O222 S22 C224 106.4(4)
O221 S22 C224 106.7(4)
O223 S22 C224 106.1(4)
C222 C22 C236 96.8(9)
O23 C231 C236 118.6(9)
O23 C231 C232 121.4(9)
C236 C231 C232 120.0
C233 C232 C231 120.0
C233 C232 C23 119.4(9)
C231 C232 C23 120.5(9)
C232 C233 C234 120.0
C233 C234 C235 120.0
C233 C234 S23 121.1(7)
C235 C234 S23 118.9(7)
C236 C235 C234 120.0
C231 C236 C235 120.0
C231 C236 C22 123.1(9)
C235 C236 C22 116.9(9)
O233 S23 O232 111.9(9)
O233 S23 O231 111.4(8)
O232 S23 O231 107.4(8)
O233 S23 C234 110.6(8)
O232 S23 C234 108.1(8)
O231 S23 C234 107.3(8)
C36" C22" C222 121.6(11)
O23" C31" C36" 118.7(7)
O23" C31" C32" 121.3(7)
C36" C31" C32" 120.0
C31" C32" C33" 120.0
C31" C32" C23" 123.1(8)
C33" C32" C23" 116.8(8)
C34" C33" C32" 120.0
C33" C34" C35" 120.0
C33" C34" S23" 117.4(6)
C35" C34" S23" 122.6(6)
C34" C35" C36" 120.0
C31" C36" C35" 120.0
C31" C36" C22" 120.4(8)
C35" C36" C22" 119.6(8)
O32" S23" O31" 112.2(8)
O32" S23" O33" 109.8(8)
O31" S23" O33" 109.6(8)
O32" S23" C34" 109.2(8)
O31" S23" C34" 108.4(8)
O33" S23" C34" 107.5(8)
C232 C23 C246 114.5(9)
C246 C23" C32" 111.3(8)
O24 C241 C242 121.4(6)
O24 C241 C246 118.4(6)
C242 C241 C246 120.1(6)
C243 C242 C241 119.1(6)
C243 C242 C24 119.0(6)
C241 C242 C24 121.8(6)
C242 C243 C244 120.5(6)
C245 C244 C243 119.9(6)
C245 C244 S24 119.6(5)
C243 C244 S24 120.5(5)
C246 C245 C244 121.2(6)
C245 C246 C241 119.1(6)
C245 C246 C23" 113.4(8)
C241 C246 C23" 127.5(8)
C245 C246 C23 126.3(8)
C241 C246 C23 114.6(8)
O243 S24 O241 112.8(6)
O243 S24 O242 111.5(4)
O241 S24 O242 110.9(5)
O243 S24 C244 107.2(4)
O241 S24 C244 107.3(4)
O242 S24 C244 106.9(4)
C216 C24 C242 114.4(5)
C11A P1A C31A 108.7(2)
C11A P1A C21A 106.9(3)
C31A P1A C21A 110.3(2)
C11A P1A C40A 110.9(3)
C31A P1A C40A 111.4(3)
C21A P1A C40A 108.6(3)
C12A C11A C16A 119.9(5)
C12A C11A P1A 121.2(4)
C16A C11A P1A 118.8(4)
C11A C12A C13A 119.8(5)
C14A C13A C12A 120.0(5)
C13A C14A C15A 120.7(6)
C14A C15A C16A 120.1(6)
C15A C16A C11A 119.5(5)
C22A C21A C26A 120.1(5)
C22A C21A P1A 118.6(4)
C26A C21A P1A 121.2(4)
C23A C22A C21A 120.2(5)
C22A C23A C24A 119.7(6)
C25A C24A C23A 120.2(6)
C24A C25A C26A 120.7(6)
C25A C26A C21A 119.0(6)
C36A C31A C32A 119.7(5)
C36A C31A P1A 122.2(4)
C32A C31A P1A 118.1(4)
C33A C32A C31A 120.7(5)
C32A C33A C34A 119.0(5)
C35A C34A C33A 120.8(5)
C36A C35A C34A 120.1(5)
C35A C36A C31A 119.8(5)
C41A C40A P1A 113.7(4)
C46A C41A C42A 119.0(7)
C46A C41A C40A 120.3(7)
C42A C41A C40A 120.7(6)
C43A C42A C41A 121.1(8)
C44A C43A C42A 119.8(9)
C45A C44A C43A 121.0(8)
C44A C45A C46A 120.4(9)
C41A C46A C45A 118.5(9)
C31B P1B C11B 109.0(3)
C31B P1B C21B 108.9(3)
C11B P1B C21B 109.4(3)
C31B P1B C40B 109.4(3)
C11B P1B C40B 111.9(3)
C21B P1B C40B 108.2(3)
C12B C11B C16B 120.0(6)
C12B C11B P1B 122.6(5)
C16B C11B P1B 117.4(5)
C11B C12B C13B 118.8(6)
C14B C13B C12B 120.9(7)
C15B C14B C13B 120.1(6)
C14B C15B C16B 119.7(6)
C15B C16B C11B 120.4(6)
C26B C21B C22B 120.6(6)
C26B C21B P1B 119.3(5)
C22B C21B P1B 120.0(5)
C21B C22B C23B 119.2(7)
C24B C23B C22B 120.1(6)
C23B C24B C25B 120.4(6)
C24B C25B C26B 120.2(7)
C21B C26B C25B 119.5(6)
C32B C31B C36B 119.4(6)
C32B C31B P1B 120.7(5)
C36B C31B P1B 119.7(5)
C33B C32B C31B 120.1(6)
C32B C33B C34B 120.5(6)
C35B C34B C33B 119.4(6)
C34B C35B C36B 121.0(6)
C35B C36B C31B 119.6(6)
C41B C40B P1B 114.8(4)
C46B C41B C42B 120.3(7)
C46B C41B C40B 121.5(7)
C42B C41B C40B 118.1(7)
C41B C42B C43B 119.2(10)
C44B C43B C42B 119.5(11)
C45B C44B C43B 121.3(10)
C44B C45B C46B 119.6(10)
C41B C46B C45B 119.9(9)
C102 N101 C104 108.4(15)
C102 N101 C101 126.2(16)
C104 N101 C101 125.4(16)
N102 C102 N101 110.1(15)
C102 N102 C103 110.1(13)
C102 N102 C105 126.9(13)
C103 N102 C105 123.0(12)
N102 C103 C104 104.5(12)
N101 C104 C103 106.9(14)
C106 C105 N102 115.2(14)
C105 C106 C107 110.8(12)
C106 C107 C108 112.6(14)
C202 N201 C204 110.8(5)
C202 N201 C201 124(2)
C204 N201 C201 125(2)
N202 C202 N201 106.9(3)
C202 N202 C203 110.6(5)
C202 N202 C205 124(3)
C203 N202 C205 126(3)
N202 C203 C204 105.2(5)
N201 C204 C203 106.5(5)
N202 C205 C206 114.2(5)
C207 C206 C205 110.8(5)
C206 C207 C208 112.4(5)

loop_
_geom_bond_atom_site_label_1
_geom_bond_atom_site_label_2
_geom_bond_distance
Gd1 O02W 2.351(5)
Gd1 O111 2.371(4)
Gd1 O06W 2.382(5)
Gd1 O07W 2.385(5)
Gd1 O01W 2.399(4)
Gd1 O05W 2.402(4)
Gd1 O03W 2.411(4)
Gd1 O04W 2.425(4)
O11 C111 1.360(7)
C111 C112 1.405(7)
C111 C116 1.407(8)
C112 C113 1.382(8)
C112 C11 1.517(7)
C113 C114 1.384(7)
C114 C115 1.389(7)
C114 S11 1.762(6)
C115 C116 1.394(8)
C116 C14 1.527(7)
S11 O113 1.453(4)
S11 O112 1.460(5)
S11 O111 1.467(4)
C11 C126 1.522(8)
O12 C121 1.350(7)
C121 C126 1.405(8)
C121 C122 1.406(8)
C122 C123 1.389(8)
C122 C12 1.513(8)
C123 C124 1.386(8)
C124 C125 1.400(8)
C124 S12 1.749(6)
C125 C126 1.388(8)
S12 O123 1.460(4)
S12 O121 1.461(5)
S12 O122 1.471(4)
C12 C136 1.518(8)
O13 C131 1.341(6)
C131 C136 1.407(8)
C131 C132 1.423(8)
C132 C133 1.384(8)
C132 C13 1.516(8)
C133 C134 1.378(10)
C134 C135 1.400(10)
C134 S13 1.757(7)
C135 C136 1.381(8)
S13 O132 1.448(8)
S13 O131 1.455(8)
S13 O133 1.473(9)
C13 C146 1.504(8)
O14 C141 1.345(7)
C141 C142 1.402(8)
C141 C146 1.408(8)
C142 C143 1.386(8)
C142 C14 1.518(7)
C143 C144 1.388(8)
C144 C145 1.384(8)
C144 S14 1.760(6)
C145 C146 1.394(7)
S14 O142 1.450(5)
S14 O141 1.454(5)
S14 O143 1.474(4)
Gd2 O21' 2.338(8)
Gd2 O10W 2.358(6)
Gd2 O08W 2.359(7)
Gd2 O14W 2.361(8)
Gd2 O11W 2.393(5)
Gd2 O09W 2.396(5)
Gd2 O13W 2.400(9)
Gd2 O12W 2.413(5)
Gd2 O211 2.429(9)
O21 C211 1.327(9)
C211 C216 1.410(10)
C211 C212 1.416(10)
C212 C213 1.391(15)
C212 C21 1.521(12)
C213 C214 1.401(15)
C214 C215 1.384(11)
C214 S21 1.757(11)
C215 C216 1.372(10)
C216 C24 1.504(9)
S21 O23' 1.415(8)
S21 O212 1.428(8)
S21 O211 1.436(8)
S21 O21' 1.442(8)
S21 O213 1.485(8)
S21 O22' 1.489(8)
C21 C226 1.501(12)
O22 C221 1.358(11)
C221 C226 1.406(13)
C221 C222 1.413(15)
C222 C223 1.362(14)
C222 C22 1.523(11)
C222 C22" 1.544(10)
C223 C224 1.391(12)
C224 C225 1.378(11)
C224 S22 1.752(8)
C225 C226 1.394(11)
S22 O222 1.411(8)
S22 O221 1.437(6)
S22 O223 1.473(8)
C22 C236 1.527(11)
O23 C231 1.241(15)
C231 C236 1.405(6)
C231 C232 1.406(6)
C232 C233 1.405(6)
C232 C23 1.540(8)
C233 C234 1.405(6)
C234 C235 1.406(6)
C234 S23 1.749(8)
C235 C236 1.405(6)
S23 O233 1.413(9)
S23 O232 1.456(9)
S23 O231 1.471(9)
C22" C36" 1.536(10)
O23" C31" 1.277(12)
C31" C36" 1.376(5)
C31" C32" 1.376(5)
C32" C33" 1.376(5)
C32" C23" 1.529(8)
C33" C34" 1.376(5)
C34" C35" 1.376(5)
C34" S23" 1.751(8)
C35" C36" 1.376(5)
S23" O32" 1.432(9)
S23" O31" 1.434(9)
S23" O33" 1.462(9)
C23 C246 1.540(8)
C23" C246 1.525(8)
O24 C241 1.333(8)
C241 C242 1.403(9)
C241 C246 1.414(9)
C242 C243 1.387(9)
C242 C24 1.510(8)
C243 C244 1.395(9)
C244 C245 1.379(10)
C244 S24 1.745(7)
C245 C246 1.376(10)
S24 O243 1.433(9)
S24 O241 1.445(8)
S24 O242 1.467(6)
P1A C11A 1.784(6)
P1A C31A 1.791(6)
P1A C21A 1.795(5)
P1A C40A 1.816(6)
C11A C12A 1.394(7)
C11A C16A 1.403(8)
C12A C13A 1.395(8)
C13A C14A 1.382(9)
C14A C15A 1.384(9)
C15A C16A 1.393(8)
C21A C22A 1.392(8)
C21A C26A 1.394(7)
C22A C23A 1.385(8)
C23A C24A 1.387(9)
C24A C25A 1.380(10)
C25A C26A 1.392(9)
C31A C36A 1.393(7)
C31A C32A 1.395(7)
C32A C33A 1.383(8)
C33A C34A 1.389(8)
C34A C35A 1.386(8)
C35A C36A 1.384(8)
C40A C41A 1.524(8)
C41A C46A 1.381(10)
C41A C42A 1.391(10)
C42A C43A 1.362(10)
C43A C44A 1.354(15)
C44A C45A 1.354(17)
C45A C46A 1.407(12)
P1B C31B 1.785(6)
P1B C11B 1.791(6)
P1B C21B 1.799(6)
P1B C40B 1.805(6)
C11B C12B 1.386(9)
C11B C16B 1.393(8)
C12B C13B 1.390(9)
C13B C14B 1.382(10)
C14B C15B 1.373(10)
C15B C16B 1.383(8)
C21B C26B 1.382(9)
C21B C22B 1.395(9)
C22B C23B 1.396(9)
C23B C24B 1.376(11)
C24B C25B 1.386(10)
C25B C26B 1.391(9)
C31B C32B 1.393(9)
C31B C36B 1.401(8)
C32B C33B 1.378(10)
C33B C34B 1.396(10)
C34B C35B 1.372(10)
C35B C36B 1.385(9)
C40B C41B 1.520(9)
C41B C46B 1.372(10)
C41B C42B 1.380(11)
C42B C43B 1.383(15)
C43B C44B 1.38(2)
C44B C45B 1.348(19)
C45B C46B 1.386(13)
C101 N101 1.44(2)
N101 C102 1.30(2)
N101 C104 1.38(2)
C102 N102 1.298(19)
N102 C103 1.379(19)
N102 C105 1.489(18)
C103 C104 1.39(2)
C105 C106 1.48(2)
C106 C107 1.50(2)
C107 C108 1.53(2)
C201 N201 1.448(5)
N201 C202 1.351(5)
N201 C204 1.351(5)
C202 N202 1.315(5)
N202 C203 1.393(5)
N202 C205 1.487(5)
C203 C204 1.393(5)
C205 C206 1.508(5)
C206 C207 1.503(5)
C207 C208 1.530(5)
O1 C1 1.476(8)

loop_
_geom_hbond_atom_site_label_D
_geom_hbond_atom_site_label_H
_geom_hbond_atom_site_label_A
_geom_hbond_distance_DH
_geom_hbond_distance_HA
_geom_hbond_distance_DA
_geom_hbond_angle_DHA
_geom_hbond_site_symmetry_A
O11 H11 O12 0.85 1.89 2.660(6) 149.7 .
O11 H11' O14 0.85 2.20 3.002(6) 158.1 .
O12 H12 O13 0.85 1.65 2.485(6) 167.5 .
O12 H12' O11 0.85 1.83 2.660(6) 164.1 .
O13 H13 O14 0.85 1.71 2.536(6) 164.8 .
O13 H13' O12 0.85 1.65 2.485(6) 165.1 .
O14 H14 O11 0.85 2.17 3.002(6) 167.6 .
O14 H14' O13 0.85 1.73 2.536(6) 157.7 .
O21 H21 O22 0.85 1.93 2.762(10) 166.7 .
O21 H21' O24 0.85 1.66 2.491(7) 163.6 .
O22 H22 O23 0.85 1.82 2.634(14) 161.2 .
O22 H22' O21 0.85 1.95 2.762(10) 160.2 .
O24 H24 O21 0.85 1.65 2.491(7) 168.1 .
O24 H24' O23" 0.85 1.66 2.484(11) 164.1 .
O01W H01A O121 0.85 2.20 2.757(6) 123.1 .
O01W H01B O141 0.85 2.66 3.480(7) 164.0 1_655
O02W H02A O122 0.85 1.92 2.769(6) 175.9 .
O02W H02B O17W 0.85 1.79 2.639(7) 176.1 2_665
O03W H03A O113 0.85 1.94 2.784(6) 171.1 .
O03W H03B O132 0.85 1.85 2.694(7) 170.9 2_665
O04W H04A O16W 0.85 1.94 2.762(7) 162.1 2_665
O04W H04B O143 0.85 1.86 2.693(6) 164.6 1_655
O05W H05A O122 0.85 1.97 2.822(6) 179.7 2_765
O05W H05B O141 0.85 1.94 2.794(6) 179.7 1_655
O06W H06A O21W 0.85 1.82 2.670(8) 178.9 .
O06W H06B O123 0.85 1.84 2.694(6) 179.0 2_765
O07W H07A O21W 0.85 1.87 2.712(8) 173.2 .
O07W H07B O22W 0.85 1.75 2.599(15) 173.4 2_665
O08W H08A O133 0.85 1.77 2.615(10) 175.0 .
O08W H08B O20W 0.85 1.88 2.733(12) 174.7 .
O09W H09A O131 0.85 1.83 2.667(8) 166.2 .
O09W H09B O19W 0.85 1.87 2.708(8) 166.4 .
O10W H10D O24W 0.85 1.86 2.624(15) 149.4 .
O10W H10E O19W 0.85 1.96 2.717(11) 147.0 .
O11W H11A O113 0.85 1.94 2.776(6) 167.5 2_665
O11W H11B O142 0.85 1.89 2.721(7) 167.3 2_665
O12W H12C O143 0.85 1.88 2.727(7) 174.4 2_665
O12W H12D O242 0.85 1.89 2.737(8) 174.6 2_766
O13W H13C O243 0.85 1.98 2.790(15) 158.0 2_766
O13W H13D O213 0.85 2.14 2.958(17) 161.5 .
O13W H13D O23' 0.85 2.60 3.402(17) 157.3 .
O14W H14D O23W 0.85 1.77 2.619(16) 178.7 .
O15W H15C O01W 0.85 1.88 2.728(6) 174.7 2_765
O15W H15D O16W 0.85 1.93 2.774(8) 174.7 1_655
O16W H16C O112 0.85 2.00 2.833(7) 166.6 2_665
O16W H16D O242 0.85 1.95 2.783(8) 166.7 2_666
O17W H17A O121 0.85 2.11 2.948(9) 167.9 1_455
O17W H17B O141 0.85 1.97 2.803(8) 167.8 .
O18W H18A O233 0.85 1.68 2.535(19) 179.2 .
O18W H18B O222 0.85 2.99 3.841(11) 179.7 .
O19W H19A O04W 0.85 2.06 2.846(8) 152.5 2_765
O19W H19B O221 0.85 1.82 2.672(9) 175.9 .
O20W H20D O22' 0.85 1.65 2.50(2) 178.5 .
O20W H20D O212 0.85 2.35 3.19(2) 175.8 .
O20W H20D O211 0.85 2.49 3.045(18) 123.5 .
O20W H20E O223 0.85 2.01 2.860(12) 179.1 1_455
O21W H21A O133 0.85 1.84 2.685(10) 176.4 2_665
O21W H21B O223 0.85 1.92 2.773(10) 176.8 2_765
O22W H22C O222 0.85 1.95 2.801(16) 178.8 1_455
O22W H22D O241 0.85 1.96 2.813(16) 179.0 2_666
O23W H23C O112 0.85 1.99 2.840(14) 177.2 2_665
O23W H23D O33" 0.85 1.87 2.72(2) 177.9 2_766
O24W H24C O222 0.85 2.01 2.862(17) 175.4 .
O24W H24D O243 0.85 2.03 2.881(15) 175.2 2_766
O1 H1 O233 0.85 1.78 2.580(19) 156.6 1_455
